data_7250029
loop_
_publ_author_name
'Recchia, Daniella L.'
'Barton, Benita'
'Hosten, Eric C.'

_publ_section_title
;
 Extremely effective separations of pyridine/picoline mixtures through
 supramolecular chemistry strategies employing
 (4R,5R)-bis(diphenylhydroxymethyl)-2-spiro-1&#x2032;-cyclohexane-1,3-dioxolane
 as the host compound
;
_journal_issue 13
_journal_name_full CrystEngComm
_journal_page_first 1960
_journal_page_last 1976
_journal_paper_doi 10.1039/D5CE00111K
_journal_volume 27
_journal_year 2025
_chemical_absolute_configuration ad
_chemical_formula_moiety 'C34 H34 O4, C6 H7 N'
_chemical_formula_sum 'C40 H41 N O4'
_chemical_formula_weight 599.74
_chemical_name_systematic (4R,5R)-Bis(diphenyldioxymethyl)-2-spiro-1'-cyclohexane-1,3-dioxane
_chemical_temperature_decomposition 353.64
_space_group_crystal_system triclinic
_space_group_IT_number 1
_space_group_name_Hall 'P 1'
_space_group_name_H-M_alt 'P 1'
_atom_sites_solution_hydrogens geom
_atom_sites_solution_primary dual
_atom_sites_solution_secondary difmap
_audit_creation_method SHELXL-2019/3
_audit_update_record
;
2024-03-18 deposited with the CCDC.	2025-02-26 downloaded from the CCDC.
;
_cell_angle_alpha 81.945(4)
_cell_angle_beta 78.493(4)
_cell_angle_gamma 87.890(4)
_cell_formula_units_Z 2
_cell_length_a 9.3267(9)
_cell_length_b 9.9858(10)
_cell_length_c 18.1928(19)
_cell_measurement_reflns_used 9775
_cell_measurement_temperature 200(2)
_cell_measurement_theta_max 28.24
_cell_measurement_theta_min 2.31
_cell_volume 1643.9(3)
_computing_cell_refinement 'SAINT V8.40B (Bruker AXS LLC, 2019)'
_computing_data_collection 'Bruker Instrument Service V6.2.16'
_computing_data_reduction 'SAINT V8.40B (Bruker AXS LLC, 2019)'
_computing_molecular_graphics 'Ortep-3 for Windows (Farrugia, 2012)'
_computing_publication_material 'PLATON (Spek, 2009) and MERCURY (Macrae, 2008)'
_computing_structure_refinement 'SHELXL-2019/2 (Sheldrick, 2015b)  and ShelXle (H\"ubschle, 2011)'
_computing_structure_solution 'SHELXT-2018/2 (Sheldrick, 2015a)'
_diffrn_ambient_temperature 200(2)
_diffrn_detector 'Bruker PHOTON II 7 detector'
_diffrn_measured_fraction_theta_full 0.999
_diffrn_measured_fraction_theta_max 0.999
_diffrn_measurement_device 'four-circle KAPPA diffractometer'
_diffrn_measurement_device_type 'Bruker D8 QUEST'
_diffrn_measurement_method '\f and \w scans'
_diffrn_radiation_monochromator graphite
_diffrn_radiation_type MoK\a
_diffrn_radiation_wavelength 0.71073
_diffrn_reflns_av_R_equivalents 0.0575
_diffrn_reflns_av_unetI/netI 0.0450
_diffrn_reflns_Laue_measured_fraction_full 0.999
_diffrn_reflns_Laue_measured_fraction_max 0.999
_diffrn_reflns_limit_h_max 12
_diffrn_reflns_limit_h_min -12
_diffrn_reflns_limit_k_max 13
_diffrn_reflns_limit_k_min -13
_diffrn_reflns_limit_l_max 24
_diffrn_reflns_limit_l_min -24
_diffrn_reflns_number 159107
_diffrn_reflns_point_group_measured_fraction_full 0.994
_diffrn_reflns_point_group_measured_fraction_max 0.995
_diffrn_reflns_theta_full 25.242
_diffrn_reflns_theta_max 28.264
_diffrn_reflns_theta_min 2.060
_diffrn_source 'sealed x-ray tube'
_diffrn_source_current 1.4
_diffrn_source_power 70
_diffrn_source_voltage 50
_exptl_absorpt_coefficient_mu 0.077
_exptl_absorpt_correction_T_max 1.0000
_exptl_absorpt_correction_T_min 0.8173
_exptl_absorpt_correction_type numerical
_exptl_absorpt_process_details 'SADABS V2016/2 (Krause, 2015)'
_exptl_crystal_colour colourless
_exptl_crystal_density_diffrn 1.212
_exptl_crystal_density_method 'not measured'
_exptl_crystal_description block
_exptl_crystal_F_000 640
_exptl_crystal_recrystallization_method 'Re-crystallisation from solvent: 4-methylpyridine'
_exptl_crystal_size_max 0.448
_exptl_crystal_size_mid 0.414
_exptl_crystal_size_min 0.076
_refine_diff_density_max 0.392
_refine_diff_density_min -0.324
_refine_diff_density_rms 0.092
_refine_ls_abs_structure_details
;
 Flack x determined using 6520 quotients [(I+)-(I-)]/[(I+)+(I-)]
 (Parsons, Flack and Wagner, Acta Cryst. B69 (2013) 249-259).
;
_refine_ls_abs_structure_Flack -0.1(5)
_refine_ls_extinction_coef 0.067(6)
_refine_ls_extinction_expression Fc^*^=kFc[1+0.001xFc^2^\l^3^/sin(2\q)]^-1/4^
_refine_ls_extinction_method 'SHELXL-2019/2 (Sheldrick 2019)'
_refine_ls_goodness_of_fit_ref 1.127
_refine_ls_hydrogen_treatment constr
_refine_ls_matrix_type full
_refine_ls_number_parameters 818
_refine_ls_number_reflns 16225
_refine_ls_number_restraints 3
_refine_ls_restrained_S_all 1.127
_refine_ls_R_factor_all 0.0585
_refine_ls_R_factor_gt 0.0466
_refine_ls_shift/su_max 0.000
_refine_ls_shift/su_mean 0.000
_refine_ls_structure_factor_coef Fsqd
_refine_ls_weighting_details 'w=1/[\s^2^(Fo^2^)+(0.0596P)^2^+0.2560P] where P=(Fo^2^+2Fc^2^)/3'
_refine_ls_weighting_scheme calc
_refine_ls_wR_factor_gt 0.1032
_refine_ls_wR_factor_ref 0.1167
_reflns_Friedel_coverage 0.993
_reflns_Friedel_fraction_full 0.990
_reflns_Friedel_fraction_max 0.992
_reflns_number_gt 14347
_reflns_number_total 16225
_reflns_threshold_expression 'I > 2\s(I)'
_cod_data_source_file d5ce00111k2.cif
_cod_data_source_block aq075
_cod_depositor_comments 'Adding full bibliography for 7250028--7250031.cif.'
_cod_database_code 7250029
_shelx_shelxl_version_number 2019/3
_shelx_space_group_comment
;
The symmetry employed for this shelxl refinement is uniquely defined
by the following loop, which should always be used as a source of
symmetry information in preference to the above space-group names.
They are only intended as comments.
;
_shelx_estimated_absorpt_t_min 0.966
_shelx_estimated_absorpt_t_max 0.994

loop_
_space_group_symop_operation_xyz
'x, y, z'

loop_
_atom_site_label
_atom_site_type_symbol
_atom_site_fract_x
_atom_site_fract_y
_atom_site_fract_z
_atom_site_U_iso_or_equiv
_atom_site_adp_type
_atom_site_occupancy
_atom_site_site_symmetry_order
_atom_site_calc_flag
_atom_site_refinement_flags_posn
_atom_site_refinement_flags_adp
_atom_site_refinement_flags_occupancy
_atom_site_disorder_assembly
_atom_site_disorder_group
O11 O 0.32014(18) 0.93557(16) 0.23323(9) 0.0286(3) Uani 1 1 d . . . . .
H11 H 0.277973 0.949677 0.196120 0.043 Uiso 1 1 calc R U . . .
O12 O 0.15329(17) 0.64009(16) 0.35863(9) 0.0272(3) Uani 1 1 d . . . . .
O13 O 0.36737(17) 0.52354(16) 0.33521(9) 0.0282(3) Uani 1 1 d . . . . .
O14 O 0.5073(2) 0.75765(17) 0.16630(10) 0.0356(4) Uani 1 1 d . . . . .
H14 H 0.458080 0.817442 0.188632 0.053 Uiso 1 1 calc R U . . .
O21 O 0.5093(2) 0.34202(18) 0.83040(10) 0.0356(4) Uani 1 1 d . . . . .
H21 H 0.554818 0.411076 0.806823 0.053 Uiso 1 1 calc R U . . .
O22 O 0.66270(17) 0.18236(16) 0.66367(9) 0.0288(3) Uani 1 1 d . . . . .
O23 O 0.87403(16) 0.29984(16) 0.64474(9) 0.0265(3) Uani 1 1 d . . . . .
O24 O 0.68546(17) 0.54814(16) 0.76129(9) 0.0279(3) Uani 1 1 d . . . . .
H24 H 0.723500 0.539861 0.799845 0.042 Uiso 1 1 calc R U . . .
N3 N 0.7890(3) 0.5141(3) 0.89401(13) 0.0468(6) Uani 1 1 d . . . . .
N4 N 0.2217(3) 0.9551(3) 0.10050(14) 0.0496(6) Uani 1 1 d . . . . .
C11 C 0.2215(2) 0.8680(2) 0.29786(12) 0.0234(4) Uani 1 1 d . . . . .
C12 C 0.2400(2) 0.7135(2) 0.29274(12) 0.0232(4) Uani 1 1 d . . . . .
H12 H 0.205708 0.693172 0.246827 0.028 Uiso 1 1 calc R U . . .
C13 C 0.3962(2) 0.6535(2) 0.29207(12) 0.0239(4) Uani 1 1 d . . . . .
H13 H 0.450676 0.709026 0.318941 0.029 Uiso 1 1 calc R U . . .
C14 C 0.4921(2) 0.6322(2) 0.21459(12) 0.0257(4) Uani 1 1 d . . . . .
C21 C 0.5335(2) 0.2360(2) 0.78503(12) 0.0257(4) Uani 1 1 d . . . . .
C22 C 0.6274(2) 0.2917(2) 0.70675(12) 0.0240(4) Uani 1 1 d . . . . .
H22 H 0.569899 0.361824 0.679729 0.029 Uiso 1 1 calc R U . . .
C23 C 0.7796(2) 0.3489(2) 0.70718(12) 0.0230(4) Uani 1 1 d . . . . .
H23 H 0.811365 0.309381 0.755036 0.028 Uiso 1 1 calc R U . . .
C24 C 0.7895(2) 0.5066(2) 0.69849(12) 0.0232(4) Uani 1 1 d . . . . .
C31 C 0.8368(5) 0.3500(4) 1.02492(18) 0.0560(8) Uani 1 1 d . . . . .
C32 C 0.9501(4) 0.3899(5) 0.9651(2) 0.0634(10) Uani 1 1 d . . . . .
H32 H 1.047604 0.361741 0.967723 0.076 Uiso 1 1 calc R U . . .
C33 C 0.9217(4) 0.4704(4) 0.90189(18) 0.0579(9) Uani 1 1 d . . . . .
H33 H 1.001577 0.496160 0.861570 0.069 Uiso 1 1 calc R U . . .
C34 C 0.6797(4) 0.4786(4) 0.95267(17) 0.0499(7) Uani 1 1 d . . . . .
H34 H 0.583701 0.510020 0.949008 0.060 Uiso 1 1 calc R U . . .
C35 C 0.6994(4) 0.3993(4) 1.01777(17) 0.0547(8) Uani 1 1 d . . . . .
H35 H 0.618192 0.378119 1.058081 0.066 Uiso 1 1 calc R U . . .
C36 C 0.8596(7) 0.2577(5) 1.0943(3) 0.0931(17) Uani 1 1 d . . . . .
H36A H 0.807012 0.294002 1.139571 0.140 Uiso 1 1 calc R U . . .
H36B H 0.964237 0.251124 1.095324 0.140 Uiso 1 1 calc R U . . .
H36C H 0.822230 0.167670 1.093186 0.140 Uiso 1 1 calc R U . . .
C41 C 0.2054(5) 0.8512(4) -0.03225(18) 0.0593(9) Uani 1 1 d . . . . .
C42 C 0.3325(4) 0.9041(4) -0.02214(18) 0.0585(9) Uani 1 1 d . . . . .
H42 H 0.417823 0.906386 -0.060852 0.070 Uiso 1 1 calc R U . . .
C43 C 0.3363(4) 0.9536(4) 0.04369(17) 0.0522(8) Uani 1 1 d . . . . .
H43 H 0.426038 0.989071 0.049308 0.063 Uiso 1 1 calc R U . . .
C44 C 0.0972(4) 0.9058(4) 0.09053(18) 0.0586(9) Uani 1 1 d . . . . .
H44 H 0.013216 0.906330 0.129871 0.070 Uiso 1 1 calc R U . . .
C45 C 0.0846(4) 0.8542(5) 0.0258(2) 0.0660(10) Uani 1 1 d . . . . .
H45 H -0.006652 0.820655 0.020989 0.079 Uiso 1 1 calc R U . . .
C46 C 0.1983(8) 0.7927(6) -0.1033(3) 0.0992(18) Uani 1 1 d . . . . .
H46A H 0.240821 0.701370 -0.100446 0.149 Uiso 1 1 calc R U . . .
H46B H 0.253410 0.850057 -0.147210 0.149 Uiso 1 1 calc R U . . .
H46C H 0.095997 0.788617 -0.108457 0.149 Uiso 1 1 calc R U . . .
C111 C 0.0667(2) 0.9213(2) 0.29365(12) 0.0237(4) Uani 1 1 d . . . . .
C112 C 0.0454(3) 1.0615(2) 0.28873(14) 0.0306(5) Uani 1 1 d . . . . .
H112 H 0.123724 1.118118 0.290848 0.037 Uiso 1 1 calc R U . . .
C113 C -0.0898(3) 1.1182(3) 0.28078(15) 0.0367(5) Uani 1 1 d . . . . .
H113 H -0.103186 1.213477 0.276924 0.044 Uiso 1 1 calc R U . . .
C114 C -0.2046(3) 1.0368(3) 0.27846(16) 0.0388(6) Uani 1 1 d . . . . .
H114 H -0.296713 1.076037 0.272672 0.047 Uiso 1 1 calc R U . . .
C115 C -0.1854(3) 0.8985(3) 0.28454(16) 0.0366(5) Uani 1 1 d . . . . .
H115 H -0.264798 0.842241 0.283532 0.044 Uiso 1 1 calc R U . . .
C116 C -0.0495(3) 0.8406(2) 0.29219(13) 0.0296(5) Uani 1 1 d . . . . .
H116 H -0.036977 0.745189 0.296415 0.036 Uiso 1 1 calc R U . . .
C121 C 0.2654(2) 0.9031(2) 0.36908(13) 0.0256(4) Uani 1 1 d . . . . .
C122 C 0.1704(3) 0.8799(2) 0.43885(13) 0.0304(5) Uani 1 1 d . . . . .
H122 H 0.074935 0.846854 0.441791 0.037 Uiso 1 1 calc R U . . .
C123 C 0.2142(3) 0.9046(3) 0.50429(15) 0.0390(6) Uani 1 1 d . . . . .
H123 H 0.149102 0.887653 0.551823 0.047 Uiso 1 1 calc R U . . .
C124 C 0.3520(4) 0.9537(3) 0.50034(18) 0.0473(7) Uani 1 1 d . . . . .
H124 H 0.382183 0.969680 0.545210 0.057 Uiso 1 1 calc R U . . .
C125 C 0.4461(3) 0.9798(3) 0.43132(19) 0.0448(7) Uani 1 1 d . . . . .
H125 H 0.540396 1.015276 0.428571 0.054 Uiso 1 1 calc R U . . .
C126 C 0.4032(3) 0.9542(3) 0.36568(16) 0.0353(5) Uani 1 1 d . . . . .
H126 H 0.468594 0.971797 0.318279 0.042 Uiso 1 1 calc R U . . .
C131 C 0.2369(2) 0.5303(2) 0.38937(12) 0.0246(4) Uani 1 1 d . . . . .
C132 C 0.2716(3) 0.5562(2) 0.46435(13) 0.0295(5) Uani 1 1 d . . . . .
H13A H 0.179804 0.576920 0.498914 0.035 Uiso 1 1 calc R U . . .
H13B H 0.336090 0.635721 0.455630 0.035 Uiso 1 1 calc R U . . .
C133 C 0.3471(3) 0.4334(3) 0.50160(15) 0.0360(5) Uani 1 1 d . . . . .
H13C H 0.444804 0.419759 0.470204 0.043 Uiso 1 1 calc R U . . .
H13D H 0.360996 0.450664 0.551987 0.043 Uiso 1 1 calc R U . . .
C134 C 0.2565(3) 0.3058(3) 0.51048(15) 0.0388(6) Uani 1 1 d . . . . .
H13E H 0.309007 0.227578 0.532995 0.047 Uiso 1 1 calc R U . . .
H13F H 0.161760 0.316557 0.545163 0.047 Uiso 1 1 calc R U . . .
C135 C 0.2291(3) 0.2791(2) 0.43418(15) 0.0369(5) Uani 1 1 d . . . . .
H13G H 0.167436 0.197929 0.441304 0.044 Uiso 1 1 calc R U . . .
H13H H 0.323458 0.261155 0.400867 0.044 Uiso 1 1 calc R U . . .
C136 C 0.1527(3) 0.4003(2) 0.39654(15) 0.0321(5) Uani 1 1 d . . . . .
H13I H 0.142522 0.383070 0.345559 0.038 Uiso 1 1 calc R U . . .
H13J H 0.053290 0.410905 0.426830 0.038 Uiso 1 1 calc R U . . .
C141 C 0.6482(2) 0.5858(2) 0.22300(13) 0.0278(4) Uani 1 1 d . . . . .
C142 C 0.6874(3) 0.5306(3) 0.29075(15) 0.0339(5) Uani 1 1 d . . . . .
H142 H 0.615010 0.518598 0.335895 0.041 Uiso 1 1 calc R U . . .
C143 C 0.8318(3) 0.4927(3) 0.29315(17) 0.0388(6) Uani 1 1 d . . . . .
H143 H 0.857099 0.455676 0.339938 0.047 Uiso 1 1 calc R U . . .
C144 C 0.9378(3) 0.5085(3) 0.22841(17) 0.0401(6) Uani 1 1 d . . . . .
H144 H 1.035977 0.481414 0.230098 0.048 Uiso 1 1 calc R U . . .
C145 C 0.9006(3) 0.5640(3) 0.16095(18) 0.0452(7) Uani 1 1 d . . . . .
H145 H 0.973789 0.576203 0.116104 0.054 Uiso 1 1 calc R U . . .
C146 C 0.7573(3) 0.6023(3) 0.15801(16) 0.0397(6) Uani 1 1 d . . . . .
H146 H 0.733257 0.640210 0.111082 0.048 Uiso 1 1 calc R U . . .
C151 C 0.4235(3) 0.5286(3) 0.17717(13) 0.0310(5) Uani 1 1 d . . . . .
C152 C 0.3563(3) 0.5703(3) 0.11678(16) 0.0431(6) Uani 1 1 d . . . . .
H152 H 0.352323 0.663792 0.097998 0.052 Uiso 1 1 calc R U . . .
C153 C 0.2939(4) 0.4757(5) 0.0831(2) 0.0611(10) Uani 1 1 d . . . . .
H153 H 0.247973 0.505508 0.041433 0.073 Uiso 1 1 calc R U . . .
C154 C 0.2981(4) 0.3409(5) 0.1093(2) 0.0662(11) Uani 1 1 d . . . . .
H154 H 0.254829 0.277281 0.086321 0.079 Uiso 1 1 calc R U . . .
C155 C 0.3656(4) 0.2975(4) 0.1695(2) 0.0563(9) Uani 1 1 d . . . . .
H155 H 0.368921 0.203807 0.187878 0.068 Uiso 1 1 calc R U . . .
C156 C 0.4287(3) 0.3903(3) 0.20321(16) 0.0404(6) Uani 1 1 d . . . . .
H156 H 0.475802 0.359646 0.244303 0.048 Uiso 1 1 calc R U . . .
C211 C 0.6103(3) 0.1166(2) 0.82488(13) 0.0309(5) Uani 1 1 d . . . . .
C212 C 0.6721(3) 0.1331(3) 0.88640(17) 0.0449(7) Uani 1 1 d . . . . .
H212 H 0.668797 0.219193 0.903316 0.054 Uiso 1 1 calc R U . . .
C213 C 0.7392(4) 0.0240(4) 0.9235(2) 0.0632(10) Uani 1 1 d . . . . .
H213 H 0.781099 0.036611 0.965450 0.076 Uiso 1 1 calc R U . . .
C214 C 0.7454(4) -0.1008(4) 0.9003(2) 0.0665(11) Uani 1 1 d . . . . .
H214 H 0.791575 -0.174425 0.925747 0.080 Uiso 1 1 calc R U . . .
C215 C 0.6838(4) -0.1187(3) 0.8394(2) 0.0575(9) Uani 1 1 d . . . . .
H215 H 0.687249 -0.205312 0.823045 0.069 Uiso 1 1 calc R U . . .
C216 C 0.6169(3) -0.0112(3) 0.80191(16) 0.0407(6) Uani 1 1 d . . . . .
H216 H 0.575062 -0.024788 0.760044 0.049 Uiso 1 1 calc R U . . .
C221 C 0.3810(2) 0.1915(2) 0.77809(13) 0.0271(4) Uani 1 1 d . . . . .
C222 C 0.2721(3) 0.1820(3) 0.84334(15) 0.0387(6) Uani 1 1 d . . . . .
H222 H 0.294467 0.203259 0.889058 0.046 Uiso 1 1 calc R U . . .
C223 C 0.1320(3) 0.1421(3) 0.84256(17) 0.0444(6) Uani 1 1 d . . . . .
H223 H 0.059531 0.135917 0.887704 0.053 Uiso 1 1 calc R U . . .
C224 C 0.0965(3) 0.1110(3) 0.77676(17) 0.0400(6) Uani 1 1 d . . . . .
H224 H 0.000210 0.083752 0.776280 0.048 Uiso 1 1 calc R U . . .
C225 C 0.2031(3) 0.1203(3) 0.71180(16) 0.0387(6) Uani 1 1 d . . . . .
H225 H 0.179782 0.098995 0.666282 0.046 Uiso 1 1 calc R U . . .
C226 C 0.3444(3) 0.1604(3) 0.71202(14) 0.0344(5) Uani 1 1 d . . . . .
H226 H 0.416402 0.166527 0.666687 0.041 Uiso 1 1 calc R U . . .
C231 C 0.7985(2) 0.2075(2) 0.61274(12) 0.0232(4) Uani 1 1 d . . . . .
C232 C 0.8835(3) 0.0751(2) 0.61006(14) 0.0293(5) Uani 1 1 d . . . . .
H23A H 0.887134 0.033303 0.662323 0.035 Uiso 1 1 calc R U . . .
H23B H 0.985196 0.093528 0.582716 0.035 Uiso 1 1 calc R U . . .
C233 C 0.8141(3) -0.0238(2) 0.57072(15) 0.0336(5) Uani 1 1 d . . . . .
H23C H 0.875297 -0.106673 0.567449 0.040 Uiso 1 1 calc R U . . .
H23D H 0.716077 -0.049751 0.600708 0.040 Uiso 1 1 calc R U . . .
C234 C 0.8003(3) 0.0410(3) 0.49144(15) 0.0360(5) Uani 1 1 d . . . . .
H23E H 0.898808 0.062442 0.460631 0.043 Uiso 1 1 calc R U . . .
H23F H 0.754089 -0.023515 0.466761 0.043 Uiso 1 1 calc R U . . .
C235 C 0.7082(3) 0.1698(3) 0.49514(14) 0.0332(5) Uani 1 1 d . . . . .
H23G H 0.607623 0.147123 0.522784 0.040 Uiso 1 1 calc R U . . .
H23H H 0.702519 0.211802 0.443172 0.040 Uiso 1 1 calc R U . . .
C236 C 0.7740(3) 0.2705(2) 0.53509(13) 0.0282(5) Uani 1 1 d . . . . .
H23I H 0.868518 0.303067 0.503475 0.034 Uiso 1 1 calc R U . . .
H23J H 0.707390 0.349517 0.540724 0.034 Uiso 1 1 calc R U . . .
C241 C 0.7456(2) 0.5733(2) 0.62559(13) 0.0243(4) Uani 1 1 d . . . . .
C242 C 0.6034(3) 0.6204(2) 0.62505(15) 0.0320(5) Uani 1 1 d . . . . .
H242 H 0.533281 0.614519 0.671047 0.038 Uiso 1 1 calc R U . . .
C243 C 0.5637(3) 0.6760(3) 0.55738(17) 0.0397(6) Uani 1 1 d . . . . .
H243 H 0.466085 0.706809 0.557338 0.048 Uiso 1 1 calc R U . . .
C244 C 0.6654(3) 0.6868(3) 0.49019(16) 0.0403(6) Uani 1 1 d . . . . .
H244 H 0.637742 0.724734 0.444115 0.048 Uiso 1 1 calc R U . . .
C245 C 0.8072(3) 0.6420(2) 0.49038(14) 0.0344(5) Uani 1 1 d . . . . .
H245 H 0.877614 0.649904 0.444449 0.041 Uiso 1 1 calc R U . . .
C246 C 0.8467(3) 0.5856(2) 0.55773(13) 0.0289(5) Uani 1 1 d . . . . .
H246 H 0.944407 0.554865 0.557420 0.035 Uiso 1 1 calc R U . . .
C251 C 0.9410(2) 0.5556(2) 0.70269(12) 0.0251(4) Uani 1 1 d . . . . .
C252 C 0.9526(3) 0.6933(2) 0.70836(14) 0.0300(5) Uani 1 1 d . . . . .
H252 H 0.869536 0.751031 0.707386 0.036 Uiso 1 1 calc R U . . .
C253 C 1.0835(3) 0.7459(3) 0.71535(15) 0.0366(5) Uani 1 1 d . . . . .
H253 H 1.089704 0.839127 0.719724 0.044 Uiso 1 1 calc R U . . .
C254 C 1.2057(3) 0.6628(3) 0.71596(16) 0.0390(6) Uani 1 1 d . . . . .
H254 H 1.295534 0.698863 0.721033 0.047 Uiso 1 1 calc R U . . .
C255 C 1.1966(3) 0.5274(3) 0.70919(16) 0.0382(6) Uani 1 1 d . . . . .
H255 H 1.280715 0.470654 0.708925 0.046 Uiso 1 1 calc R U . . .
C256 C 1.0640(3) 0.4737(2) 0.70274(14) 0.0315(5) Uani 1 1 d . . . . .
H256 H 1.058235 0.380476 0.698360 0.038 Uiso 1 1 calc R U . . .

loop_
_atom_site_aniso_label
_atom_site_aniso_U_11
_atom_site_aniso_U_22
_atom_site_aniso_U_33
_atom_site_aniso_U_23
_atom_site_aniso_U_13
_atom_site_aniso_U_12
O11 0.0284(8) 0.0244(8) 0.0293(8) 0.0007(6) 0.0006(6) -0.0031(6)
O12 0.0238(7) 0.0238(7) 0.0300(8) 0.0037(6) -0.0009(6) 0.0007(6)
O13 0.0275(8) 0.0228(7) 0.0290(8) 0.0015(6) 0.0029(6) 0.0029(6)
O14 0.0381(9) 0.0262(8) 0.0341(9) 0.0042(7) 0.0060(7) 0.0047(7)
O21 0.0395(10) 0.0311(9) 0.0342(9) -0.0127(7) 0.0051(7) -0.0087(7)
O22 0.0285(8) 0.0268(8) 0.0293(8) -0.0096(6) 0.0037(6) -0.0084(6)
O23 0.0230(7) 0.0271(8) 0.0303(8) -0.0117(6) -0.0015(6) -0.0030(6)
O24 0.0293(8) 0.0266(8) 0.0265(7) -0.0078(6) 0.0004(6) -0.0002(6)
N3 0.0512(14) 0.0575(16) 0.0315(11) -0.0059(10) -0.0072(10) -0.0049(12)
N4 0.0530(15) 0.0605(16) 0.0321(11) -0.0003(11) -0.0052(10) 0.0038(13)
C11 0.0245(10) 0.0189(9) 0.0255(10) -0.0018(7) -0.0023(8) -0.0017(8)
C12 0.0240(10) 0.0206(10) 0.0236(9) -0.0013(7) -0.0020(8) -0.0019(8)
C13 0.0237(10) 0.0198(9) 0.0264(10) -0.0013(8) -0.0022(8) 0.0008(8)
C14 0.0254(10) 0.0228(10) 0.0266(10) -0.0026(8) -0.0006(8) 0.0002(8)
C21 0.0265(10) 0.0237(10) 0.0254(10) -0.0040(8) -0.0007(8) -0.0023(8)
C22 0.0250(10) 0.0221(10) 0.0247(10) -0.0045(8) -0.0033(8) -0.0019(8)
C23 0.0247(10) 0.0211(9) 0.0230(9) -0.0040(7) -0.0031(8) -0.0017(8)
C24 0.0244(10) 0.0208(10) 0.0239(10) -0.0050(8) -0.0020(8) -0.0011(8)
C31 0.086(3) 0.0483(17) 0.0376(15) -0.0092(13) -0.0193(15) 0.0051(17)
C32 0.059(2) 0.088(3) 0.0501(18) -0.0219(18) -0.0218(16) 0.0155(19)
C33 0.0472(17) 0.091(3) 0.0354(14) -0.0103(15) -0.0057(13) -0.0096(17)
C34 0.0482(17) 0.064(2) 0.0363(14) -0.0124(13) -0.0030(12) 0.0043(14)
C35 0.063(2) 0.065(2) 0.0323(14) -0.0058(13) -0.0006(13) -0.0074(16)
C36 0.155(5) 0.070(3) 0.062(3) 0.006(2) -0.051(3) 0.004(3)
C41 0.088(3) 0.0539(19) 0.0354(14) 0.0023(13) -0.0161(15) -0.0018(18)
C42 0.063(2) 0.072(2) 0.0337(14) -0.0005(14) 0.0014(14) 0.0003(17)
C43 0.0500(17) 0.065(2) 0.0354(14) 0.0058(13) -0.0015(12) -0.0098(15)
C44 0.0453(17) 0.086(3) 0.0388(15) 0.0079(16) -0.0057(13) 0.0001(16)
C45 0.061(2) 0.084(3) 0.0531(19) 0.0125(18) -0.0237(17) -0.0173(19)
C46 0.166(6) 0.083(3) 0.059(2) -0.017(2) -0.041(3) -0.006(3)
C111 0.0259(10) 0.0222(10) 0.0223(9) -0.0012(7) -0.0049(8) 0.0015(8)
C112 0.0313(11) 0.0245(11) 0.0361(12) -0.0026(9) -0.0077(9) -0.0005(9)
C113 0.0394(13) 0.0245(11) 0.0434(13) 0.0011(10) -0.0069(11) 0.0060(10)
C114 0.0292(12) 0.0399(14) 0.0441(14) 0.0041(11) -0.0080(10) 0.0077(10)
C115 0.0249(11) 0.0394(14) 0.0447(14) -0.0017(11) -0.0071(10) -0.0033(10)
C116 0.0297(11) 0.0250(11) 0.0341(11) -0.0025(9) -0.0072(9) -0.0015(9)
C121 0.0255(10) 0.0212(10) 0.0315(11) -0.0058(8) -0.0084(8) 0.0042(8)
C122 0.0362(12) 0.0261(11) 0.0299(11) -0.0071(8) -0.0072(9) 0.0056(9)
C123 0.0561(16) 0.0301(12) 0.0342(12) -0.0107(10) -0.0156(11) 0.0173(12)
C124 0.0642(19) 0.0381(14) 0.0531(16) -0.0214(12) -0.0368(15) 0.0213(13)
C125 0.0362(14) 0.0437(15) 0.0656(18) -0.0236(14) -0.0270(13) 0.0086(12)
C126 0.0284(12) 0.0327(12) 0.0493(14) -0.0141(11) -0.0128(10) 0.0023(10)
C131 0.0229(10) 0.0214(10) 0.0276(10) -0.0008(8) -0.0024(8) 0.0008(8)
C132 0.0307(11) 0.0278(11) 0.0290(11) -0.0034(9) -0.0036(9) 0.0002(9)
C133 0.0402(13) 0.0350(13) 0.0333(12) -0.0008(10) -0.0119(10) 0.0033(10)
C134 0.0482(15) 0.0304(12) 0.0349(12) 0.0063(10) -0.0088(11) 0.0009(11)
C135 0.0465(15) 0.0231(11) 0.0408(13) 0.0025(10) -0.0123(11) -0.0019(10)
C136 0.0338(12) 0.0240(11) 0.0379(12) 0.0013(9) -0.0092(10) -0.0027(9)
C141 0.0246(10) 0.0237(10) 0.0342(11) -0.0072(9) -0.0015(9) -0.0017(8)
C142 0.0303(12) 0.0328(12) 0.0373(12) -0.0049(10) -0.0035(10) 0.0019(10)
C143 0.0344(13) 0.0362(14) 0.0472(15) -0.0070(11) -0.0110(11) 0.0020(11)
C144 0.0258(12) 0.0371(14) 0.0586(17) -0.0130(12) -0.0072(11) 0.0016(10)
C145 0.0296(13) 0.0509(17) 0.0511(16) -0.0101(13) 0.0035(11) 0.0018(12)
C146 0.0307(13) 0.0469(15) 0.0378(13) -0.0054(11) 0.0017(10) 0.0021(11)
C151 0.0251(11) 0.0354(12) 0.0307(11) -0.0090(9) 0.0024(9) -0.0007(9)
C152 0.0360(13) 0.0563(17) 0.0407(14) -0.0190(12) -0.0098(11) 0.0093(12)
C153 0.0430(17) 0.090(3) 0.062(2) -0.040(2) -0.0195(15) 0.0087(17)
C154 0.0449(17) 0.080(3) 0.084(3) -0.050(2) -0.0074(17) -0.0095(17)
C155 0.0540(18) 0.0469(17) 0.065(2) -0.0258(15) 0.0111(15) -0.0178(14)
C156 0.0432(14) 0.0341(13) 0.0402(13) -0.0108(11) 0.0058(11) -0.0071(11)
C211 0.0263(11) 0.0316(12) 0.0305(11) 0.0021(9) 0.0004(9) -0.0025(9)
C212 0.0417(15) 0.0512(17) 0.0407(14) 0.0084(12) -0.0137(12) -0.0123(13)
C213 0.0498(19) 0.080(3) 0.058(2) 0.0200(18) -0.0239(16) -0.0094(18)
C214 0.0489(19) 0.066(2) 0.073(2) 0.0254(19) -0.0094(17) 0.0107(17)
C215 0.0544(18) 0.0400(16) 0.062(2) 0.0105(14) 0.0136(15) 0.0120(14)
C216 0.0468(15) 0.0332(13) 0.0348(12) -0.0007(10) 0.0057(11) 0.0051(11)
C221 0.0254(10) 0.0227(10) 0.0310(11) -0.0007(8) -0.0018(8) -0.0015(8)
C222 0.0329(13) 0.0466(15) 0.0349(13) -0.0082(11) 0.0003(10) -0.0080(11)
C223 0.0309(13) 0.0518(16) 0.0458(15) -0.0069(12) 0.0057(11) -0.0099(12)
C224 0.0276(12) 0.0377(13) 0.0534(16) -0.0005(11) -0.0077(11) -0.0065(10)
C225 0.0329(13) 0.0439(15) 0.0393(13) -0.0012(11) -0.0086(10) -0.0090(11)
C226 0.0302(12) 0.0399(13) 0.0322(12) -0.0044(10) -0.0027(9) -0.0072(10)
C231 0.0225(10) 0.0224(10) 0.0252(10) -0.0060(8) -0.0036(8) -0.0027(8)
C232 0.0314(11) 0.0250(11) 0.0342(11) -0.0073(9) -0.0110(9) 0.0022(9)
C233 0.0372(13) 0.0254(11) 0.0410(13) -0.0105(9) -0.0109(10) 0.0009(9)
C234 0.0391(13) 0.0359(13) 0.0374(13) -0.0161(10) -0.0106(10) -0.0004(10)
C235 0.0349(12) 0.0360(13) 0.0325(11) -0.0080(9) -0.0132(10) -0.0001(10)
C236 0.0299(11) 0.0259(11) 0.0288(10) -0.0032(9) -0.0057(9) -0.0033(9)
C241 0.0250(10) 0.0191(10) 0.0296(10) -0.0035(8) -0.0067(8) -0.0026(8)
C242 0.0283(11) 0.0282(11) 0.0386(12) -0.0001(9) -0.0073(9) 0.0010(9)
C243 0.0345(13) 0.0350(13) 0.0520(15) 0.0001(11) -0.0186(11) 0.0019(10)
C244 0.0515(16) 0.0330(13) 0.0391(13) 0.0044(10) -0.0210(12) -0.0049(11)
C245 0.0473(14) 0.0274(11) 0.0284(11) -0.0002(9) -0.0083(10) -0.0085(10)
C246 0.0302(11) 0.0248(11) 0.0312(11) -0.0033(9) -0.0052(9) -0.0015(9)
C251 0.0279(11) 0.0230(10) 0.0252(10) -0.0039(8) -0.0064(8) -0.0027(8)
C252 0.0310(11) 0.0245(11) 0.0350(11) -0.0055(9) -0.0067(9) -0.0009(9)
C253 0.0401(14) 0.0297(12) 0.0416(13) -0.0108(10) -0.0063(11) -0.0075(10)
C254 0.0282(12) 0.0453(15) 0.0464(14) -0.0140(12) -0.0078(10) -0.0085(10)
C255 0.0278(12) 0.0419(14) 0.0481(15) -0.0137(11) -0.0107(11) 0.0026(10)
C256 0.0297(11) 0.0276(11) 0.0392(12) -0.0089(9) -0.0090(9) 0.0004(9)

loop_
_atom_type_symbol
_atom_type_description
_atom_type_scat_dispersion_real
_atom_type_scat_dispersion_imag
_atom_type_scat_source
C C 0.0033 0.0016 'International Tables Vol C Tables 4.2.6.8 and 6.1.1.4'
H H 0.0000 0.0000 'International Tables Vol C Tables 4.2.6.8 and 6.1.1.4'
N N 0.0061 0.0033 'International Tables Vol C Tables 4.2.6.8 and 6.1.1.4'
O O 0.0106 0.0060 'International Tables Vol C Tables 4.2.6.8 and 6.1.1.4'

loop_
_exptl_crystal_face_index_h
_exptl_crystal_face_index_k
_exptl_crystal_face_index_l
_exptl_crystal_face_perp_dist
-4.00 -3.00 -2.00 0.1670
-4.00 -1.00 3.00 0.1600
-3.00 -4.00 -3.00 0.1590
-3.00 2.00 4.00 0.1830
-2.00 3.00 0.00 0.2040
-2.00 0.00 -3.00 0.1980
-2.00 -2.00 -3.00 0.1510
-1.00 -1.00 2.00 0.1120
0.00 0.00 1.00 0.0330
0.00 0.00 -1.00 0.0380
0.00 -4.00 -1.00 0.1790
0.00 4.00 1.00 0.1290
0.00 1.00 2.00 0.0890
0.00 -1.00 -2.00 0.1320
0.00 -1.00 1.00 0.1540
1.00 0.00 2.00 0.1270
4.00 0.00 -3.00 0.1390
4.00 -1.00 3.00 0.1750

loop_
_geom_angle_atom_site_label_1
_geom_angle_atom_site_label_2
_geom_angle_atom_site_label_3
_geom_angle
_geom_angle_site_symmetry_1
_geom_angle_site_symmetry_3
_geom_angle_publ_flag
C11 O11 H11 109.5 . . ?
C12 O12 C131 110.24(16) . . ?
C131 O13 C13 109.02(16) . . ?
C14 O14 H14 109.5 . . ?
C21 O21 H21 109.5 . . ?
C231 O22 C22 109.57(16) . . ?
C23 O23 C231 110.66(16) . . ?
C24 O24 H24 109.5 . . ?
C33 N3 C34 116.5(3) . . ?
C43 N4 C44 116.5(3) . . ?
O11 C11 C121 108.10(17) . . ?
O11 C11 C111 107.58(16) . . ?
C121 C11 C111 110.05(17) . . ?
O11 C11 C12 106.36(16) . . ?
C121 C11 C12 111.23(17) . . ?
C111 C11 C12 113.27(17) . . ?
O12 C12 C13 103.69(16) . . ?
O12 C12 C11 109.05(16) . . ?
C13 C12 C11 116.29(17) . . ?
O12 C12 H12 109.2 . . ?
C13 C12 H12 109.2 . . ?
C11 C12 H12 109.2 . . ?
O13 C13 C14 107.47(17) . . ?
O13 C13 C12 102.46(16) . . ?
C14 C13 C12 117.83(18) . . ?
O13 C13 H13 109.6 . . ?
C14 C13 H13 109.6 . . ?
C12 C13 H13 109.6 . . ?
O14 C14 C151 109.34(19) . . ?
O14 C14 C141 106.19(18) . . ?
C151 C14 C141 109.61(18) . . ?
O14 C14 C13 109.13(17) . . ?
C151 C14 C13 111.24(18) . . ?
C141 C14 C13 111.19(18) . . ?
O21 C21 C211 109.66(19) . . ?
O21 C21 C221 106.09(18) . . ?
C211 C21 C221 109.21(18) . . ?
O21 C21 C22 108.30(17) . . ?
C211 C21 C22 111.47(17) . . ?
C221 C21 C22 111.96(18) . . ?
O22 C22 C23 103.04(16) . . ?
O22 C22 C21 108.25(17) . . ?
C23 C22 C21 116.64(17) . . ?
O22 C22 H22 109.5 . . ?
C23 C22 H22 109.5 . . ?
C21 C22 H22 109.5 . . ?
O23 C23 C22 104.21(16) . . ?
O23 C23 C24 109.64(16) . . ?
C22 C23 C24 115.85(17) . . ?
O23 C23 H23 109.0 . . ?
C22 C23 H23 109.0 . . ?
C24 C23 H23 109.0 . . ?
O24 C24 C241 108.01(18) . . ?
O24 C24 C251 108.12(17) . . ?
C241 C24 C251 109.82(17) . . ?
O24 C24 C23 106.00(16) . . ?
C241 C24 C23 111.66(17) . . ?
C251 C24 C23 112.98(18) . . ?
C35 C31 C32 116.4(3) . . ?
C35 C31 C36 121.0(4) . . ?
C32 C31 C36 122.6(4) . . ?
C33 C32 C31 119.9(3) . . ?
C33 C32 H32 120.0 . . ?
C31 C32 H32 120.0 . . ?
N3 C33 C32 123.6(3) . . ?
N3 C33 H33 118.2 . . ?
C32 C33 H33 118.2 . . ?
N3 C34 C35 123.3(3) . . ?
N3 C34 H34 118.3 . . ?
C35 C34 H34 118.3 . . ?
C34 C35 C31 120.1(3) . . ?
C34 C35 H35 119.9 . . ?
C31 C35 H35 119.9 . . ?
C31 C36 H36A 109.5 . . ?
C31 C36 H36B 109.5 . . ?
H36A C36 H36B 109.5 . . ?
C31 C36 H36C 109.5 . . ?
H36A C36 H36C 109.5 . . ?
H36B C36 H36C 109.5 . . ?
C42 C41 C45 116.9(3) . . ?
C42 C41 C46 121.3(4) . . ?
C45 C41 C46 121.8(4) . . ?
C43 C42 C41 119.8(3) . . ?
C43 C42 H42 120.1 . . ?
C41 C42 H42 120.1 . . ?
N4 C43 C42 123.9(3) . . ?
N4 C43 H43 118.0 . . ?
C42 C43 H43 118.0 . . ?
N4 C44 C45 123.0(3) . . ?
N4 C44 H44 118.5 . . ?
C45 C44 H44 118.5 . . ?
C44 C45 C41 119.8(3) . . ?
C44 C45 H45 120.1 . . ?
C41 C45 H45 120.1 . . ?
C41 C46 H46A 109.5 . . ?
C41 C46 H46B 109.5 . . ?
H46A C46 H46B 109.5 . . ?
C41 C46 H46C 109.5 . . ?
H46A C46 H46C 109.5 . . ?
H46B C46 H46C 109.5 . . ?
C116 C111 C112 118.9(2) . . ?
C116 C111 C11 124.22(19) . . ?
C112 C111 C11 116.81(19) . . ?
C113 C112 C111 120.3(2) . . ?
C113 C112 H112 119.9 . . ?
C111 C112 H112 119.9 . . ?
C114 C113 C112 120.3(2) . . ?
C114 C113 H113 119.8 . . ?
C112 C113 H113 119.8 . . ?
C113 C114 C115 119.8(2) . . ?
C113 C114 H114 120.1 . . ?
C115 C114 H114 120.1 . . ?
C114 C115 C116 120.2(2) . . ?
C114 C115 H115 119.9 . . ?
C116 C115 H115 119.9 . . ?
C111 C116 C115 120.4(2) . . ?
C111 C116 H116 119.8 . . ?
C115 C116 H116 119.8 . . ?
C126 C121 C122 118.9(2) . . ?
C126 C121 C11 120.3(2) . . ?
C122 C121 C11 120.7(2) . . ?
C123 C122 C121 120.5(2) . . ?
C123 C122 H122 119.8 . . ?
C121 C122 H122 119.8 . . ?
C124 C123 C122 120.1(3) . . ?
C124 C123 H123 120.0 . . ?
C122 C123 H123 120.0 . . ?
C123 C124 C125 120.0(2) . . ?
C123 C124 H124 120.0 . . ?
C125 C124 H124 120.0 . . ?
C124 C125 C126 120.1(3) . . ?
C124 C125 H125 119.9 . . ?
C126 C125 H125 119.9 . . ?
C121 C126 C125 120.3(3) . . ?
C121 C126 H126 119.8 . . ?
C125 C126 H126 119.8 . . ?
O13 C131 O12 105.74(16) . . ?
O13 C131 C136 108.74(18) . . ?
O12 C131 C136 108.45(18) . . ?
O13 C131 C132 110.09(18) . . ?
O12 C131 C132 111.09(18) . . ?
C136 C131 C132 112.47(18) . . ?
C131 C132 C133 111.5(2) . . ?
C131 C132 H13A 109.3 . . ?
C133 C132 H13A 109.3 . . ?
C131 C132 H13B 109.3 . . ?
C133 C132 H13B 109.3 . . ?
H13A C132 H13B 108.0 . . ?
C134 C133 C132 111.0(2) . . ?
C134 C133 H13C 109.4 . . ?
C132 C133 H13C 109.4 . . ?
C134 C133 H13D 109.4 . . ?
C132 C133 H13D 109.4 . . ?
H13C C133 H13D 108.0 . . ?
C135 C134 C133 110.7(2) . . ?
C135 C134 H13E 109.5 . . ?
C133 C134 H13E 109.5 . . ?
C135 C134 H13F 109.5 . . ?
C133 C134 H13F 109.5 . . ?
H13E C134 H13F 108.1 . . ?
C134 C135 C136 110.9(2) . . ?
C134 C135 H13G 109.5 . . ?
C136 C135 H13G 109.5 . . ?
C134 C135 H13H 109.5 . . ?
C136 C135 H13H 109.5 . . ?
H13G C135 H13H 108.1 . . ?
C131 C136 C135 111.9(2) . . ?
C131 C136 H13I 109.2 . . ?
C135 C136 H13I 109.2 . . ?
C131 C136 H13J 109.2 . . ?
C135 C136 H13J 109.2 . . ?
H13I C136 H13J 107.9 . . ?
C142 C141 C146 118.1(2) . . ?
C142 C141 C14 124.6(2) . . ?
C146 C141 C14 117.3(2) . . ?
C141 C142 C143 120.7(2) . . ?
C141 C142 H142 119.7 . . ?
C143 C142 H142 119.7 . . ?
C144 C143 C142 120.5(3) . . ?
C144 C143 H143 119.8 . . ?
C142 C143 H143 119.8 . . ?
C143 C144 C145 119.4(2) . . ?
C143 C144 H144 120.3 . . ?
C145 C144 H144 120.3 . . ?
C144 C145 C146 120.5(3) . . ?
C144 C145 H145 119.7 . . ?
C146 C145 H145 119.7 . . ?
C145 C146 C141 120.8(3) . . ?
C145 C146 H146 119.6 . . ?
C141 C146 H146 119.6 . . ?
C152 C151 C156 118.6(3) . . ?
C152 C151 C14 120.6(2) . . ?
C156 C151 C14 120.9(2) . . ?
C151 C152 C153 120.3(3) . . ?
C151 C152 H152 119.8 . . ?
C153 C152 H152 119.8 . . ?
C154 C153 C152 120.7(3) . . ?
C154 C153 H153 119.6 . . ?
C152 C153 H153 119.6 . . ?
C153 C154 C155 119.6(3) . . ?
C153 C154 H154 120.2 . . ?
C155 C154 H154 120.2 . . ?
C154 C155 C156 120.2(3) . . ?
C154 C155 H155 119.9 . . ?
C156 C155 H155 119.9 . . ?
C155 C156 C151 120.5(3) . . ?
C155 C156 H156 119.7 . . ?
C151 C156 H156 119.7 . . ?
C212 C211 C216 118.2(3) . . ?
C212 C211 C21 120.4(2) . . ?
C216 C211 C21 121.4(2) . . ?
C211 C212 C213 120.3(3) . . ?
C211 C212 H212 119.8 . . ?
C213 C212 H212 119.8 . . ?
C214 C213 C212 121.0(4) . . ?
C214 C213 H213 119.5 . . ?
C212 C213 H213 119.5 . . ?
C213 C214 C215 119.3(3) . . ?
C213 C214 H214 120.3 . . ?
C215 C214 H214 120.3 . . ?
C214 C215 C216 120.4(4) . . ?
C214 C215 H215 119.8 . . ?
C216 C215 H215 119.8 . . ?
C215 C216 C211 120.8(3) . . ?
C215 C216 H216 119.6 . . ?
C211 C216 H216 119.6 . . ?
C226 C221 C222 118.0(2) . . ?
C226 C221 C21 125.0(2) . . ?
C222 C221 C21 117.0(2) . . ?
C223 C222 C221 121.0(3) . . ?
C223 C222 H222 119.5 . . ?
C221 C222 H222 119.5 . . ?
C224 C223 C222 120.6(3) . . ?
C224 C223 H223 119.7 . . ?
C222 C223 H223 119.7 . . ?
C225 C224 C223 118.9(2) . . ?
C225 C224 H224 120.5 . . ?
C223 C224 H224 120.5 . . ?
C224 C225 C226 120.9(3) . . ?
C224 C225 H225 119.6 . . ?
C226 C225 H225 119.6 . . ?
C221 C226 C225 120.5(2) . . ?
C221 C226 H226 119.8 . . ?
C225 C226 H226 119.8 . . ?
O22 C231 O23 105.74(16) . . ?
O22 C231 C232 108.24(18) . . ?
O23 C231 C232 109.52(17) . . ?
O22 C231 C236 110.56(18) . . ?
O23 C231 C236 110.17(17) . . ?
C232 C231 C236 112.37(18) . . ?
C231 C232 C233 111.83(19) . . ?
C231 C232 H23A 109.3 . . ?
C233 C232 H23A 109.3 . . ?
C231 C232 H23B 109.3 . . ?
C233 C232 H23B 109.3 . . ?
H23A C232 H23B 107.9 . . ?
C234 C233 C232 110.3(2) . . ?
C234 C233 H23C 109.6 . . ?
C232 C233 H23C 109.6 . . ?
C234 C233 H23D 109.6 . . ?
C232 C233 H23D 109.6 . . ?
H23C C233 H23D 108.1 . . ?
C235 C234 C233 110.4(2) . . ?
C235 C234 H23E 109.6 . . ?
C233 C234 H23E 109.6 . . ?
C235 C234 H23F 109.6 . . ?
C233 C234 H23F 109.6 . . ?
H23E C234 H23F 108.1 . . ?
C234 C235 C236 111.1(2) . . ?
C234 C235 H23G 109.4 . . ?
C236 C235 H23G 109.4 . . ?
C234 C235 H23H 109.4 . . ?
C236 C235 H23H 109.4 . . ?
H23G C235 H23H 108.0 . . ?
C231 C236 C235 111.91(19) . . ?
C231 C236 H23I 109.2 . . ?
C235 C236 H23I 109.2 . . ?
C231 C236 H23J 109.2 . . ?
C235 C236 H23J 109.2 . . ?
H23I C236 H23J 107.9 . . ?
C246 C241 C242 118.6(2) . . ?
C246 C241 C24 120.3(2) . . ?
C242 C241 C24 121.0(2) . . ?
C241 C242 C243 120.3(2) . . ?
C241 C242 H242 119.9 . . ?
C243 C242 H242 119.9 . . ?
C244 C243 C242 120.4(2) . . ?
C244 C243 H243 119.8 . . ?
C242 C243 H243 119.8 . . ?
C245 C244 C243 119.7(2) . . ?
C245 C244 H244 120.1 . . ?
C243 C244 H244 120.1 . . ?
C244 C245 C246 119.9(2) . . ?
C244 C245 H245 120.0 . . ?
C246 C245 H245 120.0 . . ?
C245 C246 C241 121.0(2) . . ?
C245 C246 H246 119.5 . . ?
C241 C246 H246 119.5 . . ?
C256 C251 C252 118.7(2) . . ?
C256 C251 C24 124.7(2) . . ?
C252 C251 C24 116.5(2) . . ?
C253 C252 C251 120.8(2) . . ?
C253 C252 H252 119.6 . . ?
C251 C252 H252 119.6 . . ?
C252 C253 C254 120.0(2) . . ?
C252 C253 H253 120.0 . . ?
C254 C253 H253 120.0 . . ?
C255 C254 C253 119.9(2) . . ?
C255 C254 H254 120.1 . . ?
C253 C254 H254 120.1 . . ?
C254 C255 C256 120.1(2) . . ?
C254 C255 H255 119.9 . . ?
C256 C255 H255 119.9 . . ?
C251 C256 C255 120.4(2) . . ?
C251 C256 H256 119.8 . . ?
C255 C256 H256 119.8 . . ?

loop_
_geom_bond_atom_site_label_1
_geom_bond_atom_site_label_2
_geom_bond_distance
_geom_bond_site_symmetry_2
_geom_bond_publ_flag
O11 C11 1.441(2) . ?
O11 H11 0.8400 . ?
O12 C12 1.428(2) . ?
O12 C131 1.436(3) . ?
O13 C131 1.411(3) . ?
O13 C13 1.424(3) . ?
O14 C14 1.420(3) . ?
O14 H14 0.8400 . ?
O21 C21 1.417(3) . ?
O21 H21 0.8400 . ?
O22 C231 1.420(3) . ?
O22 C22 1.423(3) . ?
O23 C23 1.426(3) . ?
O23 C231 1.431(3) . ?
O24 C24 1.442(2) . ?
O24 H24 0.8400 . ?
N3 C33 1.326(5) . ?
N3 C34 1.338(4) . ?
N4 C43 1.331(4) . ?
N4 C44 1.333(5) . ?
C11 C121 1.523(3) . ?
C11 C111 1.533(3) . ?
C11 C12 1.560(3) . ?
C12 C13 1.553(3) . ?
C12 H12 1.0000 . ?
C13 C14 1.549(3) . ?
C13 H13 1.0000 . ?
C14 C151 1.536(3) . ?
C14 C141 1.542(3) . ?
C21 C211 1.537(3) . ?
C21 C221 1.540(3) . ?
C21 C22 1.556(3) . ?
C22 C23 1.551(3) . ?
C22 H22 1.0000 . ?
C23 C24 1.565(3) . ?
C23 H23 1.0000 . ?
C24 C241 1.523(3) . ?
C24 C251 1.531(3) . ?
C31 C35 1.380(5) . ?
C31 C32 1.382(5) . ?
C31 C36 1.501(5) . ?
C32 C33 1.373(5) . ?
C32 H32 0.9500 . ?
C33 H33 0.9500 . ?
C34 C35 1.370(5) . ?
C34 H34 0.9500 . ?
C35 H35 0.9500 . ?
C36 H36A 0.9800 . ?
C36 H36B 0.9800 . ?
C36 H36C 0.9800 . ?
C41 C42 1.371(6) . ?
C41 C45 1.385(6) . ?
C41 C46 1.505(5) . ?
C42 C43 1.365(5) . ?
C42 H42 0.9500 . ?
C43 H43 0.9500 . ?
C44 C45 1.377(6) . ?
C44 H44 0.9500 . ?
C45 H45 0.9500 . ?
C46 H46A 0.9800 . ?
C46 H46B 0.9800 . ?
C46 H46C 0.9800 . ?
C111 C116 1.380(3) . ?
C111 C112 1.400(3) . ?
C112 C113 1.388(4) . ?
C112 H112 0.9500 . ?
C113 C114 1.378(4) . ?
C113 H113 0.9500 . ?
C114 C115 1.379(4) . ?
C114 H114 0.9500 . ?
C115 C116 1.398(3) . ?
C115 H115 0.9500 . ?
C116 H116 0.9500 . ?
C121 C126 1.387(3) . ?
C121 C122 1.390(3) . ?
C122 C123 1.389(4) . ?
C122 H122 0.9500 . ?
C123 C124 1.377(5) . ?
C123 H123 0.9500 . ?
C124 C125 1.379(5) . ?
C124 H124 0.9500 . ?
C125 C126 1.391(4) . ?
C125 H125 0.9500 . ?
C126 H126 0.9500 . ?
C131 C136 1.518(3) . ?
C131 C132 1.521(3) . ?
C132 C133 1.534(3) . ?
C132 H13A 0.9900 . ?
C132 H13B 0.9900 . ?
C133 C134 1.527(4) . ?
C133 H13C 0.9900 . ?
C133 H13D 0.9900 . ?
C134 C135 1.521(4) . ?
C134 H13E 0.9900 . ?
C134 H13F 0.9900 . ?
C135 C136 1.530(3) . ?
C135 H13G 0.9900 . ?
C135 H13H 0.9900 . ?
C136 H13I 0.9900 . ?
C136 H13J 0.9900 . ?
C141 C142 1.390(4) . ?
C141 C146 1.392(3) . ?
C142 C143 1.392(4) . ?
C142 H142 0.9500 . ?
C143 C144 1.373(4) . ?
C143 H143 0.9500 . ?
C144 C145 1.378(4) . ?
C144 H144 0.9500 . ?
C145 C146 1.385(4) . ?
C145 H145 0.9500 . ?
C146 H146 0.9500 . ?
C151 C152 1.379(4) . ?
C151 C156 1.398(4) . ?
C152 C153 1.397(5) . ?
C152 H152 0.9500 . ?
C153 C154 1.366(6) . ?
C153 H153 0.9500 . ?
C154 C155 1.379(6) . ?
C154 H154 0.9500 . ?
C155 C156 1.387(4) . ?
C155 H155 0.9500 . ?
C156 H156 0.9500 . ?
C211 C212 1.389(4) . ?
C211 C216 1.393(4) . ?
C212 C213 1.395(5) . ?
C212 H212 0.9500 . ?
C213 C214 1.366(6) . ?
C213 H213 0.9500 . ?
C214 C215 1.381(6) . ?
C214 H214 0.9500 . ?
C215 C216 1.387(4) . ?
C215 H215 0.9500 . ?
C216 H216 0.9500 . ?
C221 C226 1.391(3) . ?
C221 C222 1.394(3) . ?
C222 C223 1.383(4) . ?
C222 H222 0.9500 . ?
C223 C224 1.381(4) . ?
C223 H223 0.9500 . ?
C224 C225 1.379(4) . ?
C224 H224 0.9500 . ?
C225 C226 1.393(4) . ?
C225 H225 0.9500 . ?
C226 H226 0.9500 . ?
C231 C232 1.517(3) . ?
C231 C236 1.521(3) . ?
C232 C233 1.528(3) . ?
C232 H23A 0.9900 . ?
C232 H23B 0.9900 . ?
C233 C234 1.524(4) . ?
C233 H23C 0.9900 . ?
C233 H23D 0.9900 . ?
C234 C235 1.522(4) . ?
C234 H23E 0.9900 . ?
C234 H23F 0.9900 . ?
C235 C236 1.531(3) . ?
C235 H23G 0.9900 . ?
C235 H23H 0.9900 . ?
C236 H23I 0.9900 . ?
C236 H23J 0.9900 . ?
C241 C246 1.389(3) . ?
C241 C242 1.392(3) . ?
C242 C243 1.392(4) . ?
C242 H242 0.9500 . ?
C243 C244 1.383(4) . ?
C243 H243 0.9500 . ?
C244 C245 1.381(4) . ?
C244 H244 0.9500 . ?
C245 C246 1.388(3) . ?
C245 H245 0.9500 . ?
C246 H246 0.9500 . ?
C251 C256 1.384(3) . ?
C251 C252 1.403(3) . ?
C252 C253 1.382(4) . ?
C252 H252 0.9500 . ?
C253 C254 1.386(4) . ?
C253 H253 0.9500 . ?
C254 C255 1.382(4) . ?
C254 H254 0.9500 . ?
C255 C256 1.399(3) . ?
C255 H255 0.9500 . ?
C256 H256 0.9500 . ?

loop_
_geom_hbond_atom_site_label_D
_geom_hbond_atom_site_label_H
_geom_hbond_atom_site_label_A
_geom_hbond_distance_DH
_geom_hbond_distance_HA
_geom_hbond_distance_DA
_geom_hbond_angle_DHA
_geom_hbond_site_symmetry_A
_geom_hbond_publ_flag
O11 H11 N4 0.84 1.91 2.729(3) 166 . yes
O14 H14 O11 0.84 1.86 2.686(2) 169 . yes
O21 H21 O24 0.84 1.86 2.686(2) 169 . yes
O24 H24 N3 0.84 1.91 2.748(3) 174 . yes
C116 H116 O12 0.95 2.42 3.000(3) 119 . yes
C126 H126 O11 0.95 2.34 2.706(3) 102 . yes
C142 H142 O13 0.95 2.31 2.934(3) 123 . yes
C152 H152 O14 0.95 2.38 2.733(4) 102 . yes
C156 H156 O13 0.95 2.53 2.856(3) 100 . yes
C212 H212 O21 0.95 2.38 2.736(4) 102 . yes
C216 H216 O22 0.95 2.56 2.918(3) 103 . yes
C226 H226 O22 0.95 2.30 2.930(3) 123 . yes
C242 H242 O24 0.95 2.39 2.732(3) 101 . yes
C256 H256 O23 0.95 2.35 2.958(3) 121 . yes

loop_
_geom_torsion_atom_site_label_1
_geom_torsion_atom_site_label_2
_geom_torsion_atom_site_label_3
_geom_torsion_atom_site_label_4
_geom_torsion
_geom_torsion_site_symmetry_1
_geom_torsion_site_symmetry_2
_geom_torsion_site_symmetry_3
_geom_torsion_site_symmetry_4
_geom_torsion_publ_flag
C131 O12 C12 C13 -9.0(2) . . . . ?
C131 O12 C12 C11 -133.54(18) . . . . ?
O11 C11 C12 O12 175.47(16) . . . . ?
C121 C11 C12 O12 58.0(2) . . . . ?
C111 C11 C12 O12 -66.6(2) . . . . ?
O11 C11 C12 C13 58.7(2) . . . . ?
C121 C11 C12 C13 -58.7(2) . . . . ?
C111 C11 C12 C13 176.69(17) . . . . ?
C131 O13 C13 C14 -155.31(17) . . . . ?
C131 O13 C13 C12 -30.5(2) . . . . ?
O12 C12 C13 O13 23.5(2) . . . . ?
C11 C12 C13 O13 143.18(17) . . . . ?
O12 C12 C13 C14 141.16(18) . . . . ?
C11 C12 C13 C14 -99.2(2) . . . . ?
O13 C13 C14 O14 172.45(18) . . . . ?
C12 C13 C14 O14 57.5(2) . . . . ?
O13 C13 C14 C151 51.7(2) . . . . ?
C12 C13 C14 C151 -63.2(2) . . . . ?
O13 C13 C14 C141 -70.7(2) . . . . ?
C12 C13 C14 C141 174.31(18) . . . . ?
C231 O22 C22 C23 -26.7(2) . . . . ?
C231 O22 C22 C21 -150.86(17) . . . . ?
O21 C21 C22 O22 174.85(18) . . . . ?
C211 C21 C22 O22 54.1(2) . . . . ?
C221 C21 C22 O22 -68.5(2) . . . . ?
O21 C21 C22 C23 59.3(2) . . . . ?
C211 C21 C22 C23 -61.4(2) . . . . ?
C221 C21 C22 C23 175.93(18) . . . . ?
C231 O23 C23 C22 -6.6(2) . . . . ?
C231 O23 C23 C24 -131.24(18) . . . . ?
O22 C22 C23 O23 19.9(2) . . . . ?
C21 C22 C23 O23 138.29(18) . . . . ?
O22 C22 C23 C24 140.41(17) . . . . ?
C21 C22 C23 C24 -101.2(2) . . . . ?
O23 C23 C24 O24 176.95(16) . . . . ?
C22 C23 C24 O24 59.4(2) . . . . ?
O23 C23 C24 C241 59.6(2) . . . . ?
C22 C23 C24 C241 -58.0(2) . . . . ?
O23 C23 C24 C251 -64.8(2) . . . . ?
C22 C23 C24 C251 177.62(17) . . . . ?
C35 C31 C32 C33 -2.3(6) . . . . ?
C36 C31 C32 C33 177.5(4) . . . . ?
C34 N3 C33 C32 1.6(5) . . . . ?
C31 C32 C33 N3 0.1(6) . . . . ?
C33 N3 C34 C35 -1.2(5) . . . . ?
N3 C34 C35 C31 -0.9(6) . . . . ?
C32 C31 C35 C34 2.6(5) . . . . ?
C36 C31 C35 C34 -177.1(4) . . . . ?
C45 C41 C42 C43 1.5(6) . . . . ?
C46 C41 C42 C43 -178.5(4) . . . . ?
C44 N4 C43 C42 -0.6(5) . . . . ?
C41 C42 C43 N4 -0.4(6) . . . . ?
C43 N4 C44 C45 0.6(5) . . . . ?
N4 C44 C45 C41 0.5(6) . . . . ?
C42 C41 C45 C44 -1.5(6) . . . . ?
C46 C41 C45 C44 178.5(4) . . . . ?
O11 C11 C111 C116 122.7(2) . . . . ?
C121 C11 C111 C116 -119.8(2) . . . . ?
C12 C11 C111 C116 5.4(3) . . . . ?
O11 C11 C111 C112 -55.4(2) . . . . ?
C121 C11 C111 C112 62.2(2) . . . . ?
C12 C11 C111 C112 -172.60(19) . . . . ?
C116 C111 C112 C113 -1.5(3) . . . . ?
C11 C111 C112 C113 176.7(2) . . . . ?
C111 C112 C113 C114 0.7(4) . . . . ?
C112 C113 C114 C115 0.4(4) . . . . ?
C113 C114 C115 C116 -0.7(4) . . . . ?
C112 C111 C116 C115 1.2(3) . . . . ?
C11 C111 C116 C115 -176.8(2) . . . . ?
C114 C115 C116 C111 -0.1(4) . . . . ?
O11 C11 C121 C126 -18.1(3) . . . . ?
C111 C11 C121 C126 -135.3(2) . . . . ?
C12 C11 C121 C126 98.3(2) . . . . ?
O11 C11 C121 C122 164.38(19) . . . . ?
C111 C11 C121 C122 47.2(3) . . . . ?
C12 C11 C121 C122 -79.2(2) . . . . ?
C126 C121 C122 C123 -1.4(3) . . . . ?
C11 C121 C122 C123 176.2(2) . . . . ?
C121 C122 C123 C124 0.6(4) . . . . ?
C122 C123 C124 C125 0.7(4) . . . . ?
C123 C124 C125 C126 -1.2(4) . . . . ?
C122 C121 C126 C125 0.9(4) . . . . ?
C11 C121 C126 C125 -176.7(2) . . . . ?
C124 C125 C126 C121 0.4(4) . . . . ?
C13 O13 C131 O12 25.7(2) . . . . ?
C13 O13 C131 C136 142.02(18) . . . . ?
C13 O13 C131 C132 -94.3(2) . . . . ?
C12 O12 C131 O13 -9.2(2) . . . . ?
C12 O12 C131 C136 -125.66(19) . . . . ?
C12 O12 C131 C132 110.25(19) . . . . ?
O13 C131 C132 C133 -69.0(2) . . . . ?
O12 C131 C132 C133 174.19(18) . . . . ?
C136 C131 C132 C133 52.4(3) . . . . ?
C131 C132 C133 C134 -54.6(3) . . . . ?
C132 C133 C134 C135 57.3(3) . . . . ?
C133 C134 C135 C136 -57.2(3) . . . . ?
O13 C131 C136 C135 69.5(3) . . . . ?
O12 C131 C136 C135 -176.0(2) . . . . ?
C132 C131 C136 C135 -52.7(3) . . . . ?
C134 C135 C136 C131 54.9(3) . . . . ?
O14 C14 C141 C142 136.9(2) . . . . ?
C151 C14 C141 C142 -105.1(3) . . . . ?
C13 C14 C141 C142 18.4(3) . . . . ?
O14 C14 C141 C146 -42.2(3) . . . . ?
C151 C14 C141 C146 75.8(3) . . . . ?
C13 C14 C141 C146 -160.8(2) . . . . ?
C146 C141 C142 C143 -0.2(4) . . . . ?
C14 C141 C142 C143 -179.3(2) . . . . ?
C141 C142 C143 C144 -0.4(4) . . . . ?
C142 C143 C144 C145 0.9(4) . . . . ?
C143 C144 C145 C146 -0.8(5) . . . . ?
C144 C145 C146 C141 0.2(5) . . . . ?
C142 C141 C146 C145 0.3(4) . . . . ?
C14 C141 C146 C145 179.5(3) . . . . ?
O14 C14 C151 C152 -15.2(3) . . . . ?
C141 C14 C151 C152 -131.2(2) . . . . ?
C13 C14 C151 C152 105.4(2) . . . . ?
O14 C14 C151 C156 164.4(2) . . . . ?
C141 C14 C151 C156 48.4(3) . . . . ?
C13 C14 C151 C156 -75.0(3) . . . . ?
C156 C151 C152 C153 0.5(4) . . . . ?
C14 C151 C152 C153 -179.9(3) . . . . ?
C151 C152 C153 C154 0.1(5) . . . . ?
C152 C153 C154 C155 -0.4(5) . . . . ?
C153 C154 C155 C156 0.1(5) . . . . ?
C154 C155 C156 C151 0.6(4) . . . . ?
C152 C151 C156 C155 -0.9(4) . . . . ?
C14 C151 C156 C155 179.5(2) . . . . ?
O21 C21 C211 C212 -13.4(3) . . . . ?
C221 C21 C211 C212 -129.2(2) . . . . ?
C22 C21 C211 C212 106.5(2) . . . . ?
O21 C21 C211 C216 165.0(2) . . . . ?
C221 C21 C211 C216 49.2(3) . . . . ?
C22 C21 C211 C216 -75.1(3) . . . . ?
C216 C211 C212 C213 0.2(4) . . . . ?
C21 C211 C212 C213 178.7(3) . . . . ?
C211 C212 C213 C214 0.0(5) . . . . ?
C212 C213 C214 C215 -0.2(5) . . . . ?
C213 C214 C215 C216 0.3(5) . . . . ?
C214 C215 C216 C211 -0.1(5) . . . . ?
C212 C211 C216 C215 -0.2(4) . . . . ?
C21 C211 C216 C215 -178.6(2) . . . . ?
O21 C21 C221 C226 138.3(2) . . . . ?
C211 C21 C221 C226 -103.6(3) . . . . ?
C22 C21 C221 C226 20.4(3) . . . . ?
O21 C21 C221 C222 -41.7(3) . . . . ?
C211 C21 C221 C222 76.4(3) . . . . ?
C22 C21 C221 C222 -159.6(2) . . . . ?
C226 C221 C222 C223 0.4(4) . . . . ?
C21 C221 C222 C223 -179.6(3) . . . . ?
C221 C222 C223 C224 -0.2(5) . . . . ?
C222 C223 C224 C225 0.1(5) . . . . ?
C223 C224 C225 C226 -0.1(4) . . . . ?
C222 C221 C226 C225 -0.4(4) . . . . ?
C21 C221 C226 C225 179.6(2) . . . . ?
C224 C225 C226 C221 0.2(4) . . . . ?
C22 O22 C231 O23 23.3(2) . . . . ?
C22 O22 C231 C232 140.62(18) . . . . ?
C22 O22 C231 C236 -95.9(2) . . . . ?
C23 O23 C231 O22 -9.3(2) . . . . ?
C23 O23 C231 C232 -125.76(19) . . . . ?
C23 O23 C231 C236 110.15(19) . . . . ?
O22 C231 C232 C233 69.6(2) . . . . ?
O23 C231 C232 C233 -175.56(18) . . . . ?
C236 C231 C232 C233 -52.8(3) . . . . ?
C231 C232 C233 C234 56.1(3) . . . . ?
C232 C233 C234 C235 -58.5(3) . . . . ?
C233 C234 C235 C236 57.6(3) . . . . ?
O22 C231 C236 C235 -69.6(2) . . . . ?
O23 C231 C236 C235 173.89(18) . . . . ?
C232 C231 C236 C235 51.5(3) . . . . ?
C234 C235 C236 C231 -53.9(3) . . . . ?
O24 C24 C241 C246 160.48(19) . . . . ?
C251 C24 C241 C246 42.8(3) . . . . ?
C23 C24 C241 C246 -83.4(2) . . . . ?
O24 C24 C241 C242 -20.9(3) . . . . ?
C251 C24 C241 C242 -138.6(2) . . . . ?
C23 C24 C241 C242 95.2(2) . . . . ?
C246 C241 C242 C243 1.3(3) . . . . ?
C24 C241 C242 C243 -177.4(2) . . . . ?
C241 C242 C243 C244 -0.9(4) . . . . ?
C242 C243 C244 C245 0.0(4) . . . . ?
C243 C244 C245 C246 0.5(4) . . . . ?
C244 C245 C246 C241 -0.1(4) . . . . ?
C242 C241 C246 C245 -0.8(3) . . . . ?
C24 C241 C246 C245 177.9(2) . . . . ?
O24 C24 C251 C256 126.2(2) . . . . ?
C241 C24 C251 C256 -116.2(2) . . . . ?
C23 C24 C251 C256 9.2(3) . . . . ?
O24 C24 C251 C252 -52.5(2) . . . . ?
C241 C24 C251 C252 65.1(2) . . . . ?
C23 C24 C251 C252 -169.50(19) . . . . ?
C256 C251 C252 C253 -1.2(4) . . . . ?
C24 C251 C252 C253 177.5(2) . . . . ?
C251 C252 C253 C254 0.7(4) . . . . ?
C252 C253 C254 C255 0.3(4) . . . . ?
C253 C254 C255 C256 -0.9(4) . . . . ?
C252 C251 C256 C255 0.7(4) . . . . ?
C24 C251 C256 C255 -178.0(2) . . . . ?
C254 C255 C256 C251 0.3(4) . . . . ?
